data_7122693
loop_
_publ_author_name
'Tyuleva, Stilyana N.'
'Allen, Nyasha'
'White, Lisa J.'
'P\'ep\'es, Antigoni'
'Shepherd, Helena J.'
'Saines, Paul J.'
'Ellaby, Rebecca J.'
'Mulvihill, Daniel P.'
'Hiscock, Jennifer R.'

_publ_section_title
;
 A symbiotic supramolecular approach to the design of novel amphiphiles
 with antibacterial properties against MSRA
;
_journal_name_full 'Chemical Communications'
_journal_paper_doi 10.1039/C8CC08485H
_journal_year 2018
_chemical_formula_moiety 'C16 H12.69 N2 O4.31 S, 2(H2 O), C16 H11 N2 O6 S, C16 H36 N, C16 H35.41 N, 1(C2 H6 O S)'
_chemical_formula_sum 'C65.99 H105.09 N6 O13.31 S3'
_chemical_formula_weight 1291.64
_chemical_name_systematic
;
 ?
;
_space_group_crystal_system triclinic
_space_group_IT_number 2
_space_group_name_Hall '-P 1'
_space_group_name_H-M_alt 'P -1'
_symmetry_space_group_name_Hall '-P 1'
_symmetry_space_group_name_H-M 'P -1'
_atom_sites_solution_hydrogens mixed
_atom_sites_solution_primary direct
_audit_creation_date 2018-09-05
_audit_creation_method
;
Olex2 1.2
(compiled 2018.05.29 svn.r3508 for OlexSys, GUI svn.r5506)
;
_audit_update_record
;
2018-09-06 deposited with the CCDC.
2018-12-04 downloaded from the CCDC.
;
_cell_angle_alpha 95.236(5)
_cell_angle_beta 90.694(6)
_cell_angle_gamma 105.370(7)
_cell_formula_units_Z 2
_cell_length_a 11.4872(10)
_cell_length_b 12.4679(9)
_cell_length_c 25.0105(13)
_cell_measurement_reflns_used 7743
_cell_measurement_temperature 100.0(5)
_cell_measurement_theta_max 72.8830
_cell_measurement_theta_min 4.6450
_cell_volume 3437.1(4)
_computing_cell_refinement 'CrysAlisPro 1.171.38.46 (Rigaku OD, 2015)'
_computing_data_collection 'CrysAlisPro 1.171.38.46 (Rigaku OD, 2015)'
_computing_data_reduction 'CrysAlisPro 1.171.38.46 (Rigaku OD, 2015)'
_computing_molecular_graphics 'Olex2 (Dolomanov et al., 2009)'
_computing_publication_material 'Olex2 (Dolomanov et al., 2009)'
_computing_structure_refinement 'ShelXL (Sheldrick, 2015)'
_computing_structure_solution 'ShelXT (Sheldrick, 2015)'
_diffrn_ambient_environment N~2~
_diffrn_ambient_temperature 100.0(5)
_diffrn_detector 'CCD plate'
_diffrn_detector_area_resol_mean 5.2774
_diffrn_detector_type AtlasS2
_diffrn_measured_fraction_theta_full 0.976
_diffrn_measured_fraction_theta_max 0.999
_diffrn_measurement_details
;
List of Runs (angles in degrees, time in seconds):

  # Type    Start    End  Width  t~exp~   \w     \q     \k     \f   Frames
#--------------------------------------------------------------------------
  1  \w     87.00 137.00   1.00   19.34    --  105.22 -77.00 150.00   50
  2  \w     77.00 178.00   1.00   19.34    --  105.22  30.00 120.00  101
  3  \w    103.00 140.00   1.00   19.34    --  105.22 111.00 -60.00   37
  4  \w    144.00 175.00   1.00   19.34    --  105.22  61.00 -90.00   31
  5  \w    103.00 156.00   1.00   19.34    --  105.22 111.00-180.00   53
  6  \w    101.00 146.00   1.00   19.34    --  105.22 178.00-180.00   45
  7  \w     87.00 141.00   1.00   19.34    --  105.22  61.00   0.00   54
  8  \w     93.00 119.00   1.00   19.34    --  105.22  61.00 -90.00   26
  9  \w     34.00 117.00   1.00   19.34    --  105.22 -61.00 -60.00   83
 10  \w     73.00 108.00   1.00   19.34    --  105.22 -94.00-180.00   35
 11  \w     60.00  86.00   1.00    4.84    --   41.47-125.00 -90.00   26
 12  \w     29.00 116.00   1.00   19.34    --  105.22-111.00 -30.00   87
 13  \w     52.00 133.00   1.00   19.34    --  105.22 -30.00 120.00   81
 14  \w     43.00 116.00   1.00   19.34    --  105.22-119.00 153.00   73
 15  \w     32.00  81.00   1.00   19.34    --  105.22 -77.00 150.00   49
 16  \w     15.00  42.00   1.00    4.84    --   41.47  57.00 150.00   27
 17  \w    -71.00  31.00   1.00    4.84    --  -41.47  77.00  30.00  102
 18  \w    -65.00  30.00   1.00    4.84    --  -41.47  38.00 -60.00   95
 19  \w   -110.00 -17.00   1.00    4.84    --  -41.47 -38.00 120.00   93
 20  \w     61.00  87.00   1.00   19.34    --  105.22 178.00-180.00   26
;
_diffrn_measurement_device 'four-circle diffractometer'
_diffrn_measurement_device_type 'SuperNova, Dual, Cu at zero, AtlasS2'
_diffrn_measurement_method '\w scans'
_diffrn_orient_matrix_type 'CrysAlisPro convention (1999,Acta A55,543-557)'
_diffrn_orient_matrix_UB_11 0.0289119000
_diffrn_orient_matrix_UB_12 0.0177723000
_diffrn_orient_matrix_UB_13 -0.0590523000
_diffrn_orient_matrix_UB_21 -0.0651162000
_diffrn_orient_matrix_UB_22 -0.1235734000
_diffrn_orient_matrix_UB_23 -0.0168146000
_diffrn_orient_matrix_UB_31 -0.1195675000
_diffrn_orient_matrix_UB_32 0.0315303000
_diffrn_orient_matrix_UB_33 -0.0078464000
_diffrn_radiation_monochromator mirror
_diffrn_radiation_probe x-ray
_diffrn_radiation_type CuK\a
_diffrn_radiation_wavelength 1.54184
_diffrn_reflns_av_R_equivalents 0.0784
_diffrn_reflns_av_unetI/netI 0.0808
_diffrn_reflns_Laue_measured_fraction_full 0.976
_diffrn_reflns_Laue_measured_fraction_max 0.999
_diffrn_reflns_limit_h_max 9
_diffrn_reflns_limit_h_min -13
_diffrn_reflns_limit_k_max 14
_diffrn_reflns_limit_k_min -14
_diffrn_reflns_limit_l_max 29
_diffrn_reflns_limit_l_min -28
_diffrn_reflns_number 22986
_diffrn_reflns_point_group_measured_fraction_full 0.976
_diffrn_reflns_point_group_measured_fraction_max 0.999
_diffrn_reflns_theta_full 67.684
_diffrn_reflns_theta_max 66.596
_diffrn_reflns_theta_min 3.694
_diffrn_source 'micro-focus sealed X-ray tube'
_diffrn_source_type 'SuperNova (Cu) X-ray Source'
_exptl_absorpt_coefficient_mu 1.513
_exptl_absorpt_correction_T_max 1.000
_exptl_absorpt_correction_T_min 0.586
_exptl_absorpt_correction_type gaussian
_exptl_absorpt_process_details
;
CrysAlisPro 1.171.38.46 (Rigaku Oxford Diffraction, 2015)
Numerical absorption correction based on gaussian integration over
            a multifaceted crystal model
Empirical absorption correction using spherical harmonics,
 implemented in SCALE3 ABSPACK scaling algorithm.
;
_exptl_crystal_colour 'clear yellow'
_exptl_crystal_colour_lustre clear
_exptl_crystal_colour_primary yellow
_exptl_crystal_density_diffrn 1.248
_exptl_crystal_description plate
_exptl_crystal_F_000 1395
_exptl_crystal_recrystallization_method 'a single crystal was obtained from a deuterated DMSO solution.'
_exptl_crystal_size_max 0.277
_exptl_crystal_size_mid 0.144
_exptl_crystal_size_min 0.011
_refine_diff_density_max 0.690
_refine_diff_density_min -0.725
_refine_diff_density_rms 0.098
_refine_ls_extinction_method none
_refine_ls_goodness_of_fit_ref 1.029
_refine_ls_hydrogen_treatment constr
_refine_ls_matrix_type full
_refine_ls_number_parameters 865
_refine_ls_number_reflns 12134
_refine_ls_number_restraints 48
_refine_ls_restrained_S_all 1.028
_refine_ls_R_factor_all 0.1123
_refine_ls_R_factor_gt 0.0981
_refine_ls_shift/su_max 0.001
_refine_ls_shift/su_mean 0.000
_refine_ls_structure_factor_coef Fsqd
_refine_ls_weighting_details 'w=1/[\s^2^(Fo^2^)+(0.1971P)^2^+0.7414P] where P=(Fo^2^+2Fc^2^)/3'
_refine_ls_weighting_scheme calc
_refine_ls_wR_factor_gt 0.2610
_refine_ls_wR_factor_ref 0.2846
_reflns_Friedel_coverage 0.000
_reflns_number_gt 9438
_reflns_number_total 12134
_reflns_threshold_expression 'I > 2\s(I)'
_cod_data_source_file c8cc08485h2.cif
_cod_data_source_block 2017jrh0045_res
_cod_database_code 7122693
_shelxl_version_number 2013-4
_chemical_oxdiff_formula 'C10 H10 N3 O2'
_chemical_oxdiff_usercomment 100K
_shelx_space_group_comment
;
The symmetry employed for this shelxl refinement is uniquely defined
by the following loop, which should always be used as a source of
symmetry information in preference to the above space-group names.
They are only intended as comments.
;
_reflns_odcompleteness_completeness 99.89
_reflns_odcompleteness_iscentric 1
_reflns_odcompleteness_theta 66.97
_olex2_refinement_description
;
1. Fixed Uiso
 At 1.2 times of:
  All C(H) groups, All C(H,H) groups, All C(H,H,H,H) groups, All N(H) groups
 At 1.5 times of:
  All C(H,H,H) groups, All O(H,H) groups
2. Restrained distances
 O00J-C017 \\sim O00H-C018
 with sigma of 0.02
 O00H-C018 \\sim O00J-C017
 with sigma of 0.02
 S1-C5 \\sim S1A-C4A \\sim S1A-C5A \\sim S1-C4
 with sigma of 0.002
 S1-O3 \\sim S1A-O3A
 with sigma of 0.002
 S0AA-O2AA \\sim S1A-O3A \\sim S1-O3
 with sigma of 0.001
 S1-C5 \\sim S1A-C4A \\sim S1A-C5A \\sim S0AA-C4AA \\sim S0AA-C5AA \\sim S1-C4
 with sigma of 0.001
 O00H-C018 \\sim O24-C012 \\sim O3AA-C01C \\sim O00J-C017
 with sigma of 0.002
3. Restrained planarity
 C013, C01A, C00N, C00Q, C012, C01C
 with sigma of 0.1
4. Uiso/Uaniso restraints and constraints
O24 \\sim C012 \\sim C01C \\sim O3AA: within 2A with sigma of 0.01 and sigma
for terminal atoms of 0.01
Uanis(C01S) = Uanis(C0AA)
Uanis(C02B) = Uanis(C2AA)
Uanis(C02F) = Uanis(C02G)
Uanis(C1) = Uanis(C1A)
Uanis(C2) = Uanis(C2A)
Uanis(C3AA) = Uanis(C3AB)
Uanis(C1AA) = Uanis(C1AB)
Uanis(C026) = Uanis(C0)
Uanis(S1) = Uanis(O3) = Uanis(C4) = Uanis(C5)
Uanis(C5) = Uanis(C5A)
Uanis(C4) = Uanis(C4A)
Uanis(S1) = Uanis(S1A)
Uanis(O3) = Uanis(O3A)
Uanis(S1) = Uanis(O3) = Uanis(C4) = Uanis(C5) = Uanis(C5A) = Uanis(S1A) =
Uanis(O3A) = Uanis(C4A)
Uanis(C5A) = Uanis(S1A) = Uanis(C4A) = Uanis(O3A) = Uanis(S1) = Uanis(O3) =
Uanis(C4) = Uanis(C5) = Uanis(S0AA) = Uanis(C4AA) = Uanis(O2AA) = Uanis(C5AA)
Uanis(O24) = Uanis(O3AA)
5. Others
 1*[Sof(C5A)+Sof(H5AB)+Sof(H5AC)+Sof(H5AD)+Sof(C4A)+Sof(H4AB)+Sof(H4AC)+
 Sof(H4AD)+Sof(S1A)+Sof(O3A)]+1*[Sof(C4AA)+Sof(H4AE)+Sof(H4AF)+Sof(H4AG)+
 Sof(S0AA)+Sof(O2AA)+Sof(C5AA)+Sof(H5AE)+Sof(H5AF)+Sof(H5AG)]+1*[Sof(S1)+
 Sof(O3)+Sof(C4)+Sof(H4A)+Sof(H4B)+Sof(H4C)+Sof(C5)+Sof(H5A)+Sof(H5B)+Sof(H5C)]=
 1 with esd of 0.001
 Sof(H01I)=Sof(H01J)=Sof(C2AA)=Sof(H2AC)=Sof(H2AD)=Sof(C0AA)=Sof(H0AA)=
 Sof(H0AB)=Sof(C02G)=Sof(H02N)=Sof(H02O)=Sof(H02P)=1-FVAR(1)
 Sof(H01G)=Sof(H01H)=Sof(C02B)=Sof(H02I)=Sof(H02J)=Sof(C02F)=Sof(H02K)=
 Sof(H02L)=Sof(H02M)=Sof(C01S)=Sof(H01Q)=Sof(H01R)=FVAR(1)
 Sof(H01C)=Sof(H01D)=Sof(C2A)=Sof(H2AA)=Sof(H2AB)=Sof(C1A)=Sof(H1AA)=Sof(H1AB)=
 Sof(C3AB)=Sof(H3AD)=Sof(H3AE)=Sof(H3AF)=1-FVAR(2)
 Sof(H01A)=Sof(H01B)=Sof(C2)=Sof(H2A)=Sof(H2B)=Sof(C1)=Sof(H1A)=Sof(H1B)=
 Sof(C3AA)=Sof(H3AA)=Sof(H3AB)=Sof(H3AC)=FVAR(2)
 Sof(C0)=Sof(H0A)=Sof(H0B)=Sof(C1AB)=Sof(H1AF)=Sof(H1AG)=Sof(H1AH)=1-FVAR(3)
 Sof(H02V)=Sof(H02W)=Sof(C026)=Sof(H5AA)=Sof(HI)=Sof(C1AA)=Sof(H1AC)=Sof(H1AD)=
 Sof(H1AE)=FVAR(3)
 Sof(C5A)=Sof(H5AB)=Sof(H5AC)=Sof(H5AD)=Sof(C4A)=Sof(H4AB)=Sof(H4AC)=Sof(H4AD)=
 Sof(S1A)=Sof(O3A)=FVAR(4)
 Sof(C4AA)=Sof(H4AE)=Sof(H4AF)=Sof(H4AG)=Sof(S0AA)=Sof(O2AA)=Sof(C5AA)=
 Sof(H5AE)=Sof(H5AF)=Sof(H5AG)=FVAR(5)
 Sof(S1)=Sof(O3)=Sof(C4)=Sof(H4A)=Sof(H4B)=Sof(H4C)=Sof(C5)=Sof(H5A)=Sof(H5B)=
 Sof(H5C)=FVAR(6)
 Sof(H012)=Sof(H0BA)=1-FVAR(7)
 Sof(O3AA)=Sof(O24)=FVAR(7)
6.a Free rotating group:
 O11(H11A,H11B), O1(H1C,H1D)
6.b Secondary CH2 refined with riding coordinates:
 C010(H01S,H01T), C024(H02T,H02U), C021(H02V,H02W), C022(H02X,H02Y), C023(H02A,
 H02B), C025(H02Z,H), C016(H01A,H01B), C016(H01C,H01D), C01E(H01E,H01F),
 C01F(H01G,H01H), C01F(H01I,H01J), C01H(H01U,H01V), C01I(H01K,H01L), C01J(H01M,
 H01N), C01K(H1BA,HC), C01L(H01W,H01X), C01N(H01Y,HD), C01P(H01O,H01P),
 C00T(H00E,H00F), C01U(H01Z,HE), C01V(H01,HF), C00X(H00C,H00D), C00Z(H00A,H00B),
  C026(H5AA,HI), C2(H2A,H2B), C1(H1A,H1B), C02B(H02I,H02J), C01S(H01Q,H01R),
 C0(H0A,H0B), C2A(H2AA,H2AB), C1A(H1AA,H1AB), C2AA(H2AC,H2AD), C0AA(H0AA,H0AB)
6.c Aromatic/amide H refined with riding coordinates:
 N9(H9), N11(H11), N10(H10), N00G(H00G), C015(H015), C014(H014), C019(H019),
 C01M(H2BA), C01O(H3BA), C01Q(H6AA), C00R(H00R), C01R(H7AA), C00S(H00S),
 C01T(H4BA), C01X(H5BA), C01Y(H8AA), C00Y(H00Y), C01Z(H9AA), C012(H012),
 C01C(H0BA)
6.d Idealised Me refined as rotating group:
 C029(H02Q,H02R,H02S), C020(H02C,H02D,H02E), C02A(H02F,H02G,H02H), C02C(H02,HA,
 HB), C01W(H4AA,HG,HH), C3AA(H3AA,H3AB,H3AC), C1AA(H1AC,H1AD,H1AE), C02F(H02K,
 H02L,H02M), C3AB(H3AD,H3AE,H3AF), C1AB(H1AF,H1AG,H1AH), C02G(H02N,H02O,H02P),
 C4(H4A,H4B,H4C), C5(H5A,H5B,H5C), C5A(H5AB,H5AC,H5AD), C4A(H4AB,H4AC,H4AD),
 C4AA(H4AE,H4AF,H4AG), C5AA(H5AE,H5AF,H5AG)
;
_olex2_submission_special_instructions 'No special instructions were received'
_oxdiff_exptl_absorpt_empirical_details
;
Empirical correction (ABSPACK) includes:
- Absorption correction using spherical harmonics
- Frame scaling
;
_oxdiff_exptl_absorpt_empirical_full_max 1.848
_oxdiff_exptl_absorpt_empirical_full_min 0.579

loop_
_space_group_symop_operation_xyz
'x, y, z'
'-x, -y, -z'

loop_
_atom_site_label
_atom_site_type_symbol
_atom_site_fract_x
_atom_site_fract_y
_atom_site_fract_z
_atom_site_U_iso_or_equiv
_atom_site_adp_type
_atom_site_occupancy
_atom_site_site_symmetry_order
_atom_site_calc_flag
_atom_site_refinement_flags_posn
_atom_site_refinement_flags_adp
_atom_site_refinement_flags_occupancy
_atom_site_disorder_assembly
_atom_site_disorder_group
S3 S 1.48083(7) 0.15696(6) 0.31232(3) 0.0347(2) Uani 1 1 d . . . . .
O005 O 1.2287(2) 0.08431(19) 0.20829(10) 0.0418(5) Uani 1 1 d . . . . .
O11 O 0.6848(4) 0.2426(4) 0.56790(15) 0.0831(11) Uani 1 1 d . . . . .
H11A H 0.6297 0.2168 0.5893 0.125 Uiso 1 1 d G . . . .
H11B H 0.7258 0.3040 0.5843 0.125 Uiso 1 1 d G . . . .
O1 O 0.5194(4) -0.1241(4) 0.3815(3) 0.1039(16) Uani 1 1 d . . . . .
H1C H 0.5852 -0.1102 0.4000 0.156 Uiso 1 1 d G . . . .
H1D H 0.5092 -0.0635 0.3720 0.156 Uiso 1 1 d G . . . .
O007 O 1.5332(2) 0.0687(2) 0.32680(10) 0.0460(6) Uani 1 1 d . . . . .
O003 O 1.5111(2) 0.18870(18) 0.25829(9) 0.0378(5) Uani 1 1 d . . . . .
O004 O 1.5060(2) 0.25354(19) 0.35189(9) 0.0402(5) Uani 1 1 d . . . . .
O009 O 1.4021(2) 0.5485(2) 0.24786(12) 0.0490(6) Uani 1 1 d . . . . .
O00H O 1.3022(3) 0.5852(2) 0.08379(13) 0.0611(8) Uani 1 1 d D . . . .
O00J O 1.3965(3) 0.2238(3) -0.02302(11) 0.0673(9) Uani 1 1 d D . . . .
N9 N 1.4623(2) 0.3886(2) 0.22644(12) 0.0377(6) Uani 1 1 d . . . . .
H9 H 1.4962 0.3430 0.2401 0.045 Uiso 1 1 calc R . . . .
N11 N 1.1710(2) 0.2467(2) 0.22638(12) 0.0392(6) Uani 1 1 d . . . . .
H11 H 1.1623 0.2936 0.2525 0.047 Uiso 1 1 calc R . . . .
N10 N 1.2550(2) 0.1725(2) 0.29268(12) 0.0390(6) Uani 1 1 d . . . . .
H10 H 1.2386 0.2231 0.3147 0.047 Uiso 1 1 calc R . . . .
N00D N 0.8631(2) 0.2779(2) 0.41328(11) 0.0364(6) Uani 1 1 d . . . . .
N00G N 1.4423(2) 0.4498(2) 0.31395(12) 0.0399(6) Uani 1 1 d . . . . .
H00G H 1.4789 0.4020 0.3231 0.048 Uiso 1 1 calc R . . . .
N00K N 0.4888(3) -0.1270(2) 0.17800(13) 0.0465(7) Uani 1 1 d . . . . .
C029 C 0.7027(5) -0.3030(4) 0.3128(3) 0.093(2) Uani 1 1 d . . . . .
H02Q H 0.7567 -0.3499 0.3136 0.140 Uiso 1 1 calc GR . . . .
H02R H 0.6282 -0.3382 0.3286 0.140 Uiso 1 1 calc GR . . . .
H02S H 0.7390 -0.2322 0.3327 0.140 Uiso 1 1 calc GR . . . .
C010 C 0.2922(3) -0.2322(3) 0.21781(14) 0.0407(7) Uani 1 1 d . . . . .
H01S H 0.3287 -0.2894 0.2281 0.049 Uiso 1 1 calc R . . . .
H01T H 0.2536 -0.2564 0.1824 0.049 Uiso 1 1 calc R . . . .
C024 C 0.6824(5) 0.0054(4) 0.1459(2) 0.0756(15) Uani 1 1 d . . . . .
H02T H 0.6519 -0.0064 0.1089 0.091 Uiso 1 1 calc R . . . .
H02U H 0.7271 -0.0491 0.1511 0.091 Uiso 1 1 calc R . . . .
C021 C 0.3768(6) -0.0831(4) 0.09866(18) 0.0739(14) Uani 1 1 d . . . . .
H02V H 0.4297 -0.0082 0.0988 0.089 Uiso 0.703(6) 1 calc R . P A 1
H02W H 0.3061 -0.0799 0.1189 0.089 Uiso 0.703(6) 1 calc R . P A 1
C022 C 0.7666(6) 0.1236(4) 0.1570(2) 0.0839(18) Uani 1 1 d . . . . .
H02X H 0.8245 0.1375 0.1289 0.101 Uiso 1 1 calc R . . . .
H02Y H 0.7196 0.1777 0.1567 0.101 Uiso 1 1 calc R . . . .
C015 C 1.4486(3) 0.2614(3) 0.08868(15) 0.0432(8) Uani 1 1 d . . . . .
H015 H 1.4649 0.1985 0.0708 0.052 Uiso 1 1 calc R . . . .
C023 C 0.8758(4) -0.0012(4) 0.3351(3) 0.0800(17) Uani 1 1 d . . . . .
H02A H 0.8040 -0.0099 0.3126 0.096 Uiso 1 1 calc R . . . .
H02B H 0.8532 -0.0471 0.3646 0.096 Uiso 1 1 calc R . . . .
C014 C 1.0948(3) 0.3640(3) 0.17264(16) 0.0422(7) Uani 1 1 d . . . . .
H014 H 1.0965 0.4113 0.2038 0.051 Uiso 1 1 calc R . . . .
C025 C 0.6775(4) -0.2851(4) 0.2548(3) 0.088(2) Uani 1 1 d . . . . .
H02Z H 0.6410 -0.3570 0.2349 0.106 Uiso 1 1 calc R . . . .
H H 0.7535 -0.2526 0.2386 0.106 Uiso 1 1 calc R . . . .
C017 C 1.3806(3) 0.3085(3) 0.00136(15) 0.0494(9) Uani 1 1 d D . . . .
C018 C 1.3299(3) 0.5065(3) 0.05890(16) 0.0466(8) Uani 1 1 d D . . . .
C011 C 1.3360(3) 0.3906(4) -0.02768(16) 0.0493(9) Uani 1 1 d . . . . .
C019 C 1.0551(3) 0.3905(3) 0.12562(16) 0.0454(8) Uani 1 1 d . . . . .
H019 H 1.0291 0.4550 0.1252 0.054 Uiso 1 1 calc R . . . .
C020 C 0.7942(5) 0.4404(5) 0.2398(2) 0.0710(13) Uani 1 1 d . . . . .
H02C H 0.8379 0.4897 0.2152 0.106 Uiso 1 1 calc GR . . . .
H02D H 0.7263 0.4658 0.2520 0.106 Uiso 1 1 calc GR . . . .
H02E H 0.7662 0.3662 0.2220 0.106 Uiso 1 1 calc GR . . . .
C013 C 1.0609(3) 0.1817(3) -0.01818(16) 0.0481(8) Uani 1 1 d . . . . .
C016 C 0.7523(3) 0.3035(3) 0.43896(14) 0.0414(7) Uani 1 1 d . . . . .
H01A H 0.7148 0.2442 0.4608 0.050 Uiso 0.516(5) 1 calc R . P B 1
H01B H 0.6940 0.3057 0.4110 0.050 Uiso 0.516(5) 1 calc R . P B 1
H01C H 0.6828 0.2725 0.4145 0.050 Uiso 0.484(5) 1 calc R . P B 2
H01D H 0.7369 0.2660 0.4715 0.050 Uiso 0.484(5) 1 calc R . P B 2
C01A C 1.0154(3) 0.2789(3) -0.01987(17) 0.0493(8) Uani 1 1 d . . . . .
C02A C 0.9704(6) -0.0418(5) 0.3022(4) 0.118(3) Uani 1 1 d . . . . .
H02F H 0.9899 0.0009 0.2719 0.177 Uiso 1 1 calc GR . . . .
H02G H 0.9385 -0.1194 0.2898 0.177 Uiso 1 1 calc GR . . . .
H02H H 1.0420 -0.0323 0.3243 0.177 Uiso 1 1 calc GR . . . .
C01B C 1.3139(3) 0.4848(3) -0.00011(16) 0.0466(8) Uani 1 1 d . . . . .
C02C C 0.8305(7) 0.1372(7) 0.2087(3) 0.119(3) Uani 1 1 d . . . . .
H02 H 0.8976 0.2026 0.2106 0.179 Uiso 1 1 calc GR . . . .
HA H 0.8594 0.0727 0.2126 0.179 Uiso 1 1 calc GR . . . .
HB H 0.7767 0.1452 0.2369 0.179 Uiso 1 1 calc GR . . . .
C01E C 0.9090(3) 0.3567(3) 0.37049(14) 0.0411(7) Uani 1 1 d . . . . .
H01E H 0.9387 0.4320 0.3880 0.049 Uiso 1 1 calc R . . . .
H01F H 0.9770 0.3363 0.3538 0.049 Uiso 1 1 calc R . . . .
C01F C 0.9656(3) 0.2953(3) 0.45451(15) 0.0443(8) Uani 1 1 d . . . . .
H01G H 0.9882 0.3728 0.4694 0.053 Uiso 0.699(7) 1 calc R . P C 1
H01H H 1.0351 0.2805 0.4367 0.053 Uiso 0.699(7) 1 calc R . P C 1
H01I H 0.9687 0.3627 0.4778 0.053 Uiso 0.301(7) 1 calc R . P C 2
H01J H 1.0408 0.3080 0.4358 0.053 Uiso 0.301(7) 1 calc R . P C 2
C01H C 0.1986(4) -0.2159(3) 0.25819(17) 0.0500(9) Uani 1 1 d . . . . .
H01U H 0.1600 -0.1611 0.2466 0.060 Uiso 1 1 calc R . . . .
H01V H 0.2388 -0.1869 0.2929 0.060 Uiso 1 1 calc R . . . .
C01I C 0.8174(3) 0.3576(3) 0.32689(15) 0.0473(8) Uani 1 1 d . . . . .
H01K H 0.7494 0.3796 0.3425 0.057 Uiso 1 1 calc R . . . .
H01L H 0.7878 0.2834 0.3082 0.057 Uiso 1 1 calc R . . . .
C01J C 0.9233(4) 0.1209(3) 0.35750(19) 0.0533(9) Uani 1 1 d . . . . .
H01M H 0.9934 0.1298 0.3812 0.064 Uiso 1 1 calc R . . . .
H01N H 0.9475 0.1672 0.3283 0.064 Uiso 1 1 calc R . . . .
C01K C 1.3909(3) 0.5119(3) 0.35366(17) 0.0487(9) Uani 1 1 d . . . . .
H1BA H 1.3974 0.5859 0.3427 0.058 Uiso 1 1 calc R . . D .
HC H 1.4360 0.5206 0.3875 0.058 Uiso 1 1 calc R . . D .
C01L C 0.5770(4) -0.0107(3) 0.18352(17) 0.0534(10) Uani 1 1 d . . . . .
H01W H 0.5325 0.0434 0.1772 0.064 Uiso 1 1 calc R . . . .
H01X H 0.6094 0.0058 0.2202 0.064 Uiso 1 1 calc R . . . .
C00L C 1.2198(3) 0.1625(3) 0.23965(14) 0.0370(7) Uani 1 1 d . . . . .
C00M C 1.4322(3) 0.4677(3) 0.26160(15) 0.0391(7) Uani 1 1 d . . . . .
C01M C 1.2734(4) 0.5609(4) -0.0292(2) 0.0613(11) Uani 1 1 d . . . . .
H2BA H 1.2581 0.6242 -0.0113 0.074 Uiso 1 1 calc R . . . .
C01N C 0.5521(3) -0.2148(3) 0.1918(2) 0.0593(11) Uani 1 1 d . . . . .
H01Y H 0.4974 -0.2881 0.1821 0.071 Uiso 1 1 calc R . . . .
HD H 0.6218 -0.2083 0.1696 0.071 Uiso 1 1 calc R . . . .
C00N C 1.0960(3) 0.2233(3) 0.07968(14) 0.0387(7) Uani 1 1 d . . . . .
C01O C 1.2566(4) 0.5409(4) -0.0844(2) 0.0664(13) Uani 1 1 d . . . . .
H3BA H 1.2300 0.5908 -0.1036 0.080 Uiso 1 1 calc R . . . .
C00O C 1.4432(3) 0.3755(3) 0.17098(14) 0.0367(7) Uani 1 1 d . . . . .
C00P C 1.1343(3) 0.2645(3) 0.17537(14) 0.0373(7) Uani 1 1 d . . . . .
C01P C 0.8772(4) 0.4397(4) 0.28785(18) 0.0555(10) Uani 1 1 d . . . . .
H01O H 0.9492 0.4205 0.2750 0.067 Uiso 1 1 calc R . . . .
H01P H 0.9021 0.5141 0.3066 0.067 Uiso 1 1 calc R . . . .
C01Q C 0.9740(4) 0.3016(4) -0.07083(19) 0.0606(10) Uani 1 1 d . . . . .
H6AA H 0.9445 0.3638 -0.0729 0.073 Uiso 1 1 calc R . . . .
C00Q C 1.0526(3) 0.3210(3) 0.07689(15) 0.0413(7) Uani 1 1 d . . . . .
C00R C 1.1337(3) 0.1964(3) 0.12944(14) 0.0377(7) Uani 1 1 d . . . . .
H00R H 1.1584 0.1314 0.1310 0.045 Uiso 1 1 calc R . . . .
C01R C 1.0632(4) 0.1148(4) -0.06673(17) 0.0587(10) Uani 1 1 d . . . . .
H7AA H 1.0928 0.0523 -0.0662 0.070 Uiso 1 1 calc R . . . .
C00S C 1.3988(3) 0.4488(3) 0.14256(15) 0.0399(7) Uani 1 1 d . . . . .
H00S H 1.3824 0.5116 0.1605 0.048 Uiso 1 1 calc R . . . .
C00T C 1.3194(3) 0.0985(3) 0.31145(14) 0.0396(7) Uani 1 1 d . . . . .
H00E H 1.2980 0.0288 0.2884 0.048 Uiso 1 1 calc R . . . .
H00F H 1.2951 0.0820 0.3475 0.048 Uiso 1 1 calc R . . . .
C01T C 1.3160(4) 0.3717(5) -0.08302(18) 0.0665(12) Uani 1 1 d . . . . .
H4BA H 1.3277 0.3074 -0.1015 0.080 Uiso 1 1 calc R . . . .
C01U C 0.5939(4) -0.2088(3) 0.2498(2) 0.0632(12) Uani 1 1 d . . . . .
H01Z H 0.5246 -0.2321 0.2719 0.076 Uiso 1 1 calc R . . . .
HE H 0.6367 -0.1324 0.2624 0.076 Uiso 1 1 calc R . . . .
C00U C 1.3794(3) 0.4266(3) 0.08737(15) 0.0402(7) Uani 1 1 d . . . . .
C01V C 0.4410(4) -0.1594(3) 0.12127(16) 0.0596(11) Uani 1 1 d . . . . .
H01 H 0.5081 -0.1636 0.0987 0.071 Uiso 1 1 calc R . . . .
HF H 0.3860 -0.2337 0.1193 0.071 Uiso 1 1 calc R . . . .
C00V C 1.4040(3) 0.3335(3) 0.05940(14) 0.0405(7) Uani 1 1 d . . . . .
C01W C 0.1023(4) -0.3247(3) 0.2641(2) 0.0615(11) Uani 1 1 d . . . . .
H4AA H 0.0601 -0.3521 0.2302 0.092 Uiso 1 1 calc GR . . . .
HG H 0.0462 -0.3111 0.2904 0.092 Uiso 1 1 calc GR . . . .
HH H 0.1402 -0.3792 0.2756 0.092 Uiso 1 1 calc GR . . . .
C01X C 1.2789(4) 0.4484(5) -0.11054(19) 0.0710(14) Uani 1 1 d . . . . .
H5BA H 1.2688 0.4366 -0.1478 0.085 Uiso 1 1 calc R . . . .
C00X C 0.3882(3) -0.1231(3) 0.21635(14) 0.0400(7) Uani 1 1 d . . . . .
H00C H 0.4238 -0.0993 0.2523 0.048 Uiso 1 1 calc R . . . .
H00D H 0.3497 -0.0670 0.2064 0.048 Uiso 1 1 calc R . . . .
C01Y C 1.0232(5) 0.1401(5) -0.11404(18) 0.0664(11) Uani 1 1 d . . . . .
H8AA H 1.0261 0.0950 -0.1455 0.080 Uiso 1 1 calc R . . . .
C00Y C 1.4686(3) 0.2822(3) 0.14301(14) 0.0405(7) Uani 1 1 d . . . . .
H00Y H 1.4994 0.2339 0.1617 0.049 Uiso 1 1 calc R . . . .
C00Z C 0.8249(3) 0.1576(3) 0.38840(14) 0.0398(7) Uani 1 1 d . . . . .
H00A H 0.7555 0.1482 0.3642 0.048 Uiso 1 1 calc R . . . .
H00B H 0.7999 0.1091 0.4167 0.048 Uiso 1 1 calc R . . . .
C01Z C 0.9771(5) 0.2341(5) -0.11590(19) 0.0687(12) Uani 1 1 d . . . . .
H9AA H 0.9487 0.2497 -0.1485 0.082 Uiso 1 1 calc R . . . .
C026 C 0.3407(6) -0.1364(5) 0.0410(2) 0.0487(12) Uani 0.703(6) 1 d . . P A 1
H5AA H 0.4123 -0.1385 0.0213 0.058 Uiso 0.703(6) 1 calc R . P A 1
HI H 0.2908 -0.2123 0.0415 0.058 Uiso 0.703(6) 1 calc R . P A 1
C2 C 0.6436(9) 0.4413(9) 0.4677(4) 0.0482(16) Uani 0.516(5) 1 d . . P B 1
H2A H 0.6101 0.4130 0.4318 0.058 Uiso 0.516(5) 1 calc R . P B 1
H2B H 0.5900 0.4011 0.4932 0.058 Uiso 0.516(5) 1 calc R . P B 1
C1 C 0.7867(8) 0.4185(8) 0.4750(4) 0.0440(15) Uani 0.516(5) 1 d . . P B 1
H1A H 0.8499 0.4747 0.4601 0.053 Uiso 0.516(5) 1 calc R . P B 1
H1B H 0.8080 0.4112 0.5119 0.053 Uiso 0.516(5) 1 calc R . P B 1
C3AA C 0.6522(7) 0.5662(7) 0.4773(3) 0.0518(12) Uani 0.516(5) 1 d . . P B 1
H3AA H 0.6740 0.6007 0.4448 0.078 Uiso 0.516(5) 1 calc GR . P B 1
H3AB H 0.7126 0.6003 0.5051 0.078 Uiso 0.516(5) 1 calc GR . P B 1
H3AC H 0.5755 0.5760 0.4882 0.078 Uiso 0.516(5) 1 calc GR . P B 1
C1AA C 0.2711(6) -0.0669(5) 0.0141(3) 0.0588(13) Uani 0.703(6) 1 d . . P A 1
H1AC H 0.2479 -0.0991 -0.0221 0.088 Uiso 0.703(6) 1 calc GR . P A 1
H1AD H 0.3212 0.0080 0.0136 0.088 Uiso 0.703(6) 1 calc GR . P A 1
H1AE H 0.2001 -0.0656 0.0337 0.088 Uiso 0.703(6) 1 calc GR . P A 1
C02B C 1.0154(6) 0.2695(7) 0.5495(3) 0.0585(16) Uani 0.699(7) 1 d . . P C 1
H02I H 1.0991 0.2866 0.5395 0.070 Uiso 0.699(7) 1 calc R . P C 1
H02J H 0.9990 0.3388 0.5637 0.070 Uiso 0.699(7) 1 calc R . P C 1
C02F C 0.9972(7) 0.1908(7) 0.5927(3) 0.0715(17) Uani 0.699(7) 1 d . . P C 1
H02K H 1.0142 0.1223 0.5790 0.107 Uiso 0.699(7) 1 calc GR . P C 1
H02L H 0.9151 0.1755 0.6036 0.107 Uiso 0.699(7) 1 calc GR . P C 1
H02M H 1.0507 0.2245 0.6230 0.107 Uiso 0.699(7) 1 calc GR . P C 1
C01S C 0.9345(6) 0.2212(6) 0.5000(3) 0.0442(15) Uani 0.699(7) 1 d . . P C 1
H01Q H 0.8509 0.2134 0.5089 0.053 Uiso 0.699(7) 1 calc R . P C 1
H01R H 0.9432 0.1475 0.4884 0.053 Uiso 0.699(7) 1 calc R . P C 1
S2A S 1.23435(8) 0.44302(8) 0.36282(4) 0.0537(3) Uani 1 1 d . . . E 2
O0AA O 1.1924(3) 0.5199(3) 0.40013(15) 0.0739(11) Uani 1 1 d . . . E 2
O1AA O 1.1748(2) 0.4230(2) 0.30980(12) 0.0549(7) Uani 1 1 d . . . E 2
O00D O 1.2345(3) 0.3381(2) 0.38467(12) 0.0590(7) Uani 1 1 d . . . E 2
C0 C 0.2905(15) -0.1086(12) 0.0444(6) 0.0487(12) Uani 0.297(6) 1 d . . P A 2
H0A H 0.2439 -0.1862 0.0400 0.058 Uiso 0.297(6) 1 calc R . P A 2
H0B H 0.2353 -0.0616 0.0459 0.058 Uiso 0.297(6) 1 calc R . P A 2
C012 C 1.0135(3) 0.3463(3) 0.02744(17) 0.0466(8) Uani 1 1 d D U . . .
H012 H 0.9856 0.4096 0.0262 0.056 Uiso 0.847(8) 1 calc R . P F 9
C2A C 0.6711(10) 0.4563(9) 0.4908(4) 0.0482(16) Uani 0.484(5) 1 d . . P B 2
H2AA H 0.6197 0.3934 0.5068 0.058 Uiso 0.484(5) 1 calc R . P B 2
H2AB H 0.7064 0.5175 0.5178 0.058 Uiso 0.484(5) 1 calc R . P B 2
C1A C 0.7632(9) 0.4246(9) 0.4526(4) 0.0440(15) Uani 0.484(5) 1 d . . P B 2
H1AA H 0.7578 0.4576 0.4194 0.053 Uiso 0.484(5) 1 calc R . P B 2
H1AB H 0.8434 0.4589 0.4686 0.053 Uiso 0.484(5) 1 calc R . P B 2
C2AA C 1.0524(15) 0.2338(16) 0.5361(7) 0.0585(16) Uani 0.301(7) 1 d . . P C 2
H2AC H 1.1261 0.2797 0.5227 0.070 Uiso 0.301(7) 1 calc R . P C 2
H2AD H 1.0706 0.1690 0.5492 0.070 Uiso 0.301(7) 1 calc R . P C 2
C0AA C 0.9588(19) 0.1962(18) 0.4911(9) 0.0442(15) Uani 0.301(7) 1 d . . P C 2
H0AA H 0.8791 0.1739 0.5057 0.053 Uiso 0.301(7) 1 calc R . P C 2
H0AB H 0.9726 0.1322 0.4696 0.053 Uiso 0.301(7) 1 calc R . P C 2
C3AB C 0.6131(8) 0.4903(8) 0.4436(3) 0.0518(12) Uani 0.484(5) 1 d . . P B 2
H3AD H 0.5763 0.4253 0.4195 0.078 Uiso 0.484(5) 1 calc GR . P B 2
H3AE H 0.6732 0.5414 0.4252 0.078 Uiso 0.484(5) 1 calc GR . P B 2
H3AF H 0.5525 0.5261 0.4558 0.078 Uiso 0.484(5) 1 calc GR . P B 2
C1AB C 0.3720(14) -0.0837(13) 0.0004(6) 0.0588(13) Uani 0.297(6) 1 d . . P A 2
H1AF H 0.3311 -0.1199 -0.0327 0.088 Uiso 0.297(6) 1 calc GR . P A 2
H1AG H 0.4416 -0.1104 0.0065 0.088 Uiso 0.297(6) 1 calc GR . P A 2
H1AH H 0.3969 -0.0044 -0.0016 0.088 Uiso 0.297(6) 1 calc GR . P A 2
C01C C 1.0998(3) 0.1559(3) 0.03150(16) 0.0476(8) Uani 1 1 d D U . . .
H0BA H 1.1285 0.0930 0.0326 0.057 Uiso 0.847(8) 1 calc R . P F 9
C02G C 1.0086(17) 0.3010(17) 0.5825(7) 0.0715(17) Uani 0.301(7) 1 d . . P C 2
H02N H 0.9876 0.3635 0.5692 0.107 Uiso 0.301(7) 1 calc GR . P C 2
H02O H 1.0719 0.3274 0.6097 0.107 Uiso 0.301(7) 1 calc GR . P C 2
H02P H 0.9390 0.2540 0.5974 0.107 Uiso 0.301(7) 1 calc GR . P C 2
S1 S 0.6992(2) -0.14349(19) 0.48989(9) 0.0564(4) Uani 0.458(2) 1 d D . P G 1
O3 O 0.6969(7) -0.0600(5) 0.4502(2) 0.0564(4) Uani 0.458(2) 1 d D . P G 1
C4 C 0.8040(7) -0.0752(7) 0.5428(3) 0.0564(4) Uani 0.458(2) 1 d D . P G 1
H4A H 0.8830 -0.0506 0.5288 0.085 Uiso 0.458(2) 1 calc GR . P G 1
H4B H 0.8053 -0.1261 0.5692 0.085 Uiso 0.458(2) 1 calc GR . P G 1
H4C H 0.7804 -0.0118 0.5591 0.085 Uiso 0.458(2) 1 calc GR . P G 1
C5 C 0.5689(6) -0.1526(8) 0.5283(3) 0.0564(4) Uani 0.458(2) 1 d D . P G 1
H5A H 0.5761 -0.0826 0.5493 0.085 Uiso 0.458(2) 1 calc GR . P G 1
H5B H 0.5614 -0.2107 0.5518 0.085 Uiso 0.458(2) 1 calc GR . P G 1
H5C H 0.4986 -0.1696 0.5047 0.085 Uiso 0.458(2) 1 calc GR . P G 1
C5A C 0.5519(6) -0.0611(8) 0.5356(4) 0.0564(4) Uani 0.432(2) 1 d D . P H 2
H5AB H 0.4993 -0.0884 0.5044 0.085 Uiso 0.432(2) 1 calc GR . P H 2
H5AC H 0.5617 0.0177 0.5433 0.085 Uiso 0.432(2) 1 calc GR . P H 2
H5AD H 0.5173 -0.0992 0.5657 0.085 Uiso 0.432(2) 1 calc GR . P H 2
C4A C 0.6345(9) -0.2327(4) 0.5217(4) 0.0564(4) Uani 0.432(2) 1 d D . P H 2
H4AB H 0.6084 -0.2518 0.5567 0.085 Uiso 0.432(2) 1 calc GR . P H 2
H4AC H 0.6956 -0.2692 0.5110 0.085 Uiso 0.432(2) 1 calc GR . P H 2
H4AD H 0.5670 -0.2568 0.4964 0.085 Uiso 0.432(2) 1 calc GR . P H 2
S1A S 0.6945(2) -0.0860(2) 0.52338(9) 0.0564(4) Uani 0.432(2) 1 d D . P H 2
O3A O 0.7217(7) -0.0588(6) 0.4666(2) 0.0564(4) Uani 0.432(2) 1 d D . P H 2
C4AA C 0.573(2) -0.026(3) 0.5744(9) 0.0564(4) Uani 0.109(2) 1 d D . P I 3
H4AE H 0.5152 0.0110 0.5633 0.085 Uiso 0.109(2) 1 calc GR . P I 3
H4AF H 0.6125 0.0108 0.6078 0.085 Uiso 0.109(2) 1 calc GR . P I 3
H4AG H 0.5333 -0.1026 0.5791 0.085 Uiso 0.109(2) 1 calc GR . P I 3
S0AA S 0.6826(8) -0.0221(9) 0.5247(3) 0.0564(4) Uani 0.109(2) 1 d D . P I 3
O2AA O 0.686(3) 0.000(2) 0.4664(4) 0.0564(4) Uani 0.109(2) 1 d D . P I 3
C5AA C 0.8296(15) 0.069(2) 0.5367(15) 0.0564(4) Uani 0.109(2) 1 d D . P I 3
H5AE H 0.8241 0.1382 0.5555 0.085 Uiso 0.109(2) 1 calc GR . P I 3
H5AF H 0.8672 0.0834 0.5031 0.085 Uiso 0.109(2) 1 calc GR . P I 3
H5AG H 0.8770 0.0350 0.5582 0.085 Uiso 0.109(2) 1 calc GR . P I 3
O3AA O 1.1561(15) 0.0851(12) 0.0339(8) 0.060(4) Uani 0.153(8) 1 d D U P F 8
O24 O 0.9758(17) 0.4279(10) 0.0213(8) 0.060(4) Uani 0.153(8) 1 d D U P F 8

loop_
_atom_site_aniso_label
_atom_site_aniso_U_11
_atom_site_aniso_U_22
_atom_site_aniso_U_33
_atom_site_aniso_U_23
_atom_site_aniso_U_13
_atom_site_aniso_U_12
S3 0.0423(4) 0.0295(4) 0.0298(4) 0.0030(3) 0.0005(3) 0.0052(3)
O005 0.0533(13) 0.0324(11) 0.0393(12) -0.0036(9) -0.0019(10) 0.0134(10)
O11 0.085(2) 0.079(2) 0.064(2) -0.0113(18) 0.0166(17) -0.0116(19)
O1 0.091(3) 0.081(3) 0.152(5) 0.072(3) 0.036(3) 0.023(2)
O007 0.0580(14) 0.0358(12) 0.0438(13) 0.0066(10) -0.0039(11) 0.0110(11)
O003 0.0453(12) 0.0349(11) 0.0319(11) 0.0036(9) 0.0040(9) 0.0082(9)
O004 0.0462(12) 0.0350(11) 0.0350(11) 0.0005(9) -0.0022(9) 0.0045(9)
O009 0.0509(14) 0.0327(12) 0.0640(16) -0.0019(11) 0.0039(12) 0.0143(11)
O00H 0.0764(19) 0.0311(13) 0.076(2) 0.0050(13) -0.0150(15) 0.0151(13)
O00J 0.085(2) 0.096(2) 0.0418(15) 0.0063(15) 0.0152(14) 0.059(2)
N9 0.0401(14) 0.0315(13) 0.0436(15) 0.0046(11) 0.0074(11) 0.0127(11)
N11 0.0405(14) 0.0320(13) 0.0424(15) -0.0075(11) 0.0051(11) 0.0086(11)
N10 0.0407(14) 0.0315(13) 0.0405(14) -0.0056(11) 0.0026(11) 0.0050(11)
N00D 0.0327(13) 0.0367(14) 0.0368(14) 0.0066(11) 0.0019(10) 0.0034(11)
N00G 0.0376(13) 0.0316(13) 0.0476(16) -0.0036(11) 0.0073(11) 0.0065(11)
N00K 0.0536(17) 0.0265(13) 0.0520(17) -0.0072(12) 0.0196(14) 0.0006(12)
C029 0.050(2) 0.050(3) 0.176(7) 0.019(3) -0.023(3) 0.004(2)
C010 0.0468(17) 0.0299(15) 0.0455(18) 0.0062(13) 0.0092(14) 0.0092(13)
C024 0.084(3) 0.053(2) 0.070(3) -0.013(2) 0.032(3) -0.011(2)
C021 0.118(4) 0.049(2) 0.044(2) 0.0042(18) 0.005(2) 0.003(2)
C022 0.087(3) 0.055(3) 0.085(4) -0.014(2) 0.039(3) -0.019(2)
C015 0.0494(18) 0.0450(18) 0.0425(18) 0.0092(14) 0.0167(14) 0.0233(15)
C023 0.056(2) 0.043(2) 0.127(5) -0.016(3) 0.031(3) -0.0047(19)
C014 0.0365(16) 0.0303(15) 0.057(2) -0.0050(14) 0.0049(14) 0.0071(13)
C025 0.038(2) 0.056(3) 0.170(7) 0.014(3) 0.013(3) 0.0088(19)
C017 0.0468(19) 0.062(2) 0.047(2) 0.0159(18) 0.0180(15) 0.0247(17)
C018 0.0460(18) 0.0275(16) 0.062(2) 0.0110(15) -0.0041(16) -0.0003(14)
C011 0.0384(17) 0.066(2) 0.047(2) 0.0224(18) 0.0143(14) 0.0138(16)
C019 0.0447(18) 0.0333(16) 0.059(2) 0.0007(15) 0.0046(15) 0.0131(14)
C020 0.070(3) 0.075(3) 0.065(3) 0.036(2) -0.009(2) 0.005(2)
C013 0.0450(18) 0.0477(19) 0.050(2) 0.0079(16) 0.0071(15) 0.0078(15)
C016 0.0345(15) 0.0430(18) 0.0436(18) 0.0071(14) 0.0065(13) 0.0039(13)
C01A 0.0451(19) 0.0457(19) 0.055(2) 0.0112(17) 0.0037(16) 0.0057(15)
C02A 0.076(3) 0.048(3) 0.201(8) -0.045(4) 0.063(4) -0.015(2)
C01B 0.0363(16) 0.0404(18) 0.059(2) 0.0188(16) -0.0002(15) -0.0013(14)
C02C 0.089(4) 0.122(6) 0.102(5) -0.015(4) 0.040(4) -0.044(4)
C01E 0.0376(16) 0.0386(17) 0.0432(18) 0.0110(14) 0.0049(13) 0.0010(13)
C01F 0.0382(16) 0.0411(17) 0.050(2) 0.0066(15) -0.0093(14) 0.0034(14)
C01H 0.054(2) 0.0386(18) 0.056(2) 0.0063(16) 0.0197(17) 0.0073(16)
C01I 0.0410(17) 0.0484(19) 0.0469(19) 0.0130(16) 0.0003(14) -0.0007(15)
C01J 0.0459(19) 0.0384(19) 0.069(3) -0.0020(17) 0.0084(17) 0.0020(15)
C01K 0.0338(16) 0.0392(18) 0.062(2) -0.0163(16) 0.0099(15) -0.0023(13)
C01L 0.064(2) 0.0288(16) 0.054(2) -0.0076(15) 0.0198(18) -0.0082(15)
C00L 0.0342(15) 0.0286(15) 0.0437(17) -0.0022(13) 0.0048(12) 0.0027(12)
C00M 0.0285(14) 0.0297(15) 0.055(2) -0.0031(14) 0.0067(13) 0.0028(12)
C01M 0.052(2) 0.049(2) 0.080(3) 0.031(2) -0.012(2) 0.0003(17)
C01N 0.0437(19) 0.0321(17) 0.095(3) -0.0148(19) 0.021(2) 0.0043(15)
C00N 0.0364(15) 0.0298(15) 0.0482(18) 0.0037(13) 0.0096(13) 0.0054(12)
C01O 0.053(2) 0.071(3) 0.075(3) 0.041(3) -0.004(2) 0.005(2)
C00O 0.0323(14) 0.0294(14) 0.0474(18) 0.0082(13) 0.0091(12) 0.0046(12)
C00P 0.0286(14) 0.0292(15) 0.0518(19) 0.0000(13) 0.0061(13) 0.0048(12)
C01P 0.049(2) 0.058(2) 0.061(2) 0.030(2) 0.0035(17) 0.0080(17)
C01Q 0.062(2) 0.061(2) 0.057(2) 0.016(2) 0.0013(19) 0.012(2)
C00Q 0.0357(16) 0.0306(15) 0.055(2) 0.0034(14) 0.0074(14) 0.0047(12)
C00R 0.0363(15) 0.0272(14) 0.0481(18) 0.0001(13) 0.0045(13) 0.0071(12)
C01R 0.067(2) 0.062(2) 0.048(2) 0.0018(18) 0.0072(18) 0.019(2)
C00S 0.0391(16) 0.0248(14) 0.053(2) 0.0072(13) 0.0045(14) 0.0028(12)
C00T 0.0409(16) 0.0322(15) 0.0392(17) 0.0015(13) 0.0039(13) -0.0010(13)
C01T 0.065(3) 0.102(4) 0.047(2) 0.020(2) 0.0166(19) 0.043(3)
C01U 0.048(2) 0.0357(19) 0.100(4) -0.004(2) -0.001(2) 0.0054(16)
C00U 0.0340(15) 0.0305(15) 0.054(2) 0.0133(14) 0.0037(13) 0.0011(12)
C01V 0.083(3) 0.0368(19) 0.045(2) -0.0108(16) 0.0228(19) -0.0051(18)
C00V 0.0373(16) 0.0432(17) 0.0431(18) 0.0133(14) 0.0116(13) 0.0111(14)
C01W 0.061(2) 0.040(2) 0.077(3) 0.0057(19) 0.026(2) 0.0006(17)
C01X 0.062(3) 0.111(4) 0.050(2) 0.031(3) 0.0103(19) 0.031(3)
C00X 0.0514(18) 0.0329(16) 0.0366(16) 0.0031(13) 0.0118(14) 0.0125(14)
C01Y 0.077(3) 0.077(3) 0.045(2) 0.007(2) 0.004(2) 0.020(2)
C00Y 0.0449(17) 0.0371(16) 0.0441(18) 0.0098(14) 0.0115(14) 0.0167(14)
C00Z 0.0398(16) 0.0341(16) 0.0417(17) 0.0037(13) -0.0019(13) 0.0034(13)
C01Z 0.072(3) 0.082(3) 0.051(2) 0.015(2) 0.000(2) 0.014(2)
C026 0.064(4) 0.042(3) 0.046(2) 0.007(2) 0.006(3) 0.023(2)
C2 0.052(4) 0.050(4) 0.040(5) -0.005(4) 0.004(4) 0.011(3)
C1 0.037(4) 0.047(3) 0.047(5) 0.003(4) -0.003(3) 0.011(2)
C3AA 0.056(3) 0.054(3) 0.046(3) -0.008(2) -0.001(2) 0.019(2)
C1AA 0.065(3) 0.055(3) 0.060(3) 0.011(3) 0.005(2) 0.020(3)
C02B 0.050(4) 0.076(5) 0.049(4) 0.000(3) -0.007(3) 0.020(3)
C02F 0.081(4) 0.092(5) 0.045(3) 0.007(3) -0.021(3) 0.031(4)
C01S 0.040(4) 0.048(4) 0.048(4) 0.006(3) -0.003(3) 0.017(2)
S2A 0.0354(4) 0.0485(5) 0.0636(6) -0.0271(4) 0.0128(4) -0.0023(4)
O0AA 0.0423(14) 0.0706(19) 0.090(2) -0.0481(18) 0.0156(14) -0.0003(13)
O1AA 0.0376(12) 0.0519(15) 0.0661(17) -0.0221(13) 0.0040(11) 0.0052(11)
O00D 0.0495(14) 0.0560(16) 0.0568(16) -0.0161(13) 0.0180(12) -0.0048(12)
C0 0.064(4) 0.042(3) 0.046(2) 0.007(2) 0.006(3) 0.023(2)
C012 0.0442(18) 0.0364(17) 0.060(2) 0.0082(15) 0.0031(15) 0.0110(14)
C2A 0.052(4) 0.050(4) 0.040(5) -0.005(4) 0.004(4) 0.011(3)
C1A 0.037(4) 0.047(3) 0.047(5) 0.003(4) -0.003(3) 0.011(2)
C2AA 0.050(4) 0.076(5) 0.049(4) 0.000(3) -0.007(3) 0.020(3)
C0AA 0.040(4) 0.048(4) 0.048(4) 0.006(3) -0.003(3) 0.017(2)
C3AB 0.056(3) 0.054(3) 0.046(3) -0.008(2) -0.001(2) 0.019(2)
C1AB 0.065(3) 0.055(3) 0.060(3) 0.011(3) 0.005(2) 0.020(3)
C01C 0.055(2) 0.0389(18) 0.047(2) 0.0021(15) 0.0074(15) 0.0100(15)
C02G 0.081(4) 0.092(5) 0.045(3) 0.007(3) -0.021(3) 0.031(4)
S1 0.0737(9) 0.0517(9) 0.0433(7) 0.0136(6) 0.0052(6) 0.0125(7)
O3 0.0737(9) 0.0517(9) 0.0433(7) 0.0136(6) 0.0052(6) 0.0125(7)
C4 0.0737(9) 0.0517(9) 0.0433(7) 0.0136(6) 0.0052(6) 0.0125(7)
C5 0.0737(9) 0.0517(9) 0.0433(7) 0.0136(6) 0.0052(6) 0.0125(7)
C5A 0.0737(9) 0.0517(9) 0.0433(7) 0.0136(6) 0.0052(6) 0.0125(7)
C4A 0.0737(9) 0.0517(9) 0.0433(7) 0.0136(6) 0.0052(6) 0.0125(7)
S1A 0.0737(9) 0.0517(9) 0.0433(7) 0.0136(6) 0.0052(6) 0.0125(7)
O3A 0.0737(9) 0.0517(9) 0.0433(7) 0.0136(6) 0.0052(6) 0.0125(7)
C4AA 0.0737(9) 0.0517(9) 0.0433(7) 0.0136(6) 0.0052(6) 0.0125(7)
S0AA 0.0737(9) 0.0517(9) 0.0433(7) 0.0136(6) 0.0052(6) 0.0125(7)
O2AA 0.0737(9) 0.0517(9) 0.0433(7) 0.0136(6) 0.0052(6) 0.0125(7)
C5AA 0.0737(9) 0.0517(9) 0.0433(7) 0.0136(6) 0.0052(6) 0.0125(7)
O3AA 0.071(6) 0.049(5) 0.054(6) -0.003(5) 0.008(5) 0.008(5)
O24 0.071(6) 0.049(5) 0.054(6) -0.003(5) 0.008(5) 0.008(5)

loop_
_atom_type_symbol
_atom_type_description
_atom_type_scat_dispersion_real
_atom_type_scat_dispersion_imag
_atom_type_scat_source
C C 0.0181 0.0091 'International Tables Vol C Tables 4.2.6.8 and 6.1.1.4'
H H 0.0000 0.0000 'International Tables Vol C Tables 4.2.6.8 and 6.1.1.4'
N N 0.0311 0.0180 'International Tables Vol C Tables 4.2.6.8 and 6.1.1.4'
O O 0.0492 0.0322 'International Tables Vol C Tables 4.2.6.8 and 6.1.1.4'
S S 0.3331 0.5567 'International Tables Vol C Tables 4.2.6.8 and 6.1.1.4'

loop_
_exptl_crystal_face_index_h
_exptl_crystal_face_index_k
_exptl_crystal_face_index_l
_exptl_crystal_face_perp_dist
5 -2 1 0.1178
-5 2 -1 0.1178
0 -1 1 0.0688
0 1 -1 0.0688
1 0 5 0.0057
-1 0 -5 0.0057

loop_
_geom_angle_atom_site_label_1
_geom_angle_atom_site_label_2
_geom_angle_atom_site_label_3
_geom_angle
O007 S3 O003 112.55(15)
O007 S3 C00T 105.85(16)
O003 S3 C00T 106.80(15)
O004 S3 O007 113.70(14)
O004 S3 O003 111.81(14)
O004 S3 C00T 105.43(15)
H11A O11 H11B 104.5
H1C O1 H1D 109.4
C00M N9 H9 116.9
C00M N9 C00O 126.2(3)
C00O N9 H9 116.9
C00L N11 H11 116.4
C00L N11 C00P 127.2(3)
C00P N11 H11 116.4
C00L N10 H10 120.1
C00L N10 C00T 119.8(3)
C00T N10 H10 120.1
C01E N00D C016 110.3(3)
C01F N00D C016 111.1(3)
C01F N00D C01E 106.9(2)
C01F N00D C00Z 110.9(3)
C00Z N00D C016 107.3(2)
C00Z N00D C01E 110.4(3)
C01K N00G H00G 120.6
C00M N00G H00G 120.6
C00M N00G C01K 118.8(3)
C01N N00K C01L 110.7(3)
C01V N00K C01L 110.7(3)
C01V N00K C01N 106.4(3)
C01V N00K C00X 111.6(3)
C00X N00K C01L 106.9(3)
C00X N00K C01N 110.6(3)
H02Q C029 H02R 109.5
H02Q C029 H02S 109.5
H02R C029 H02S 109.5
C025 C029 H02Q 109.5
C025 C029 H02R 109.5
C025 C029 H02S 109.5
H01S C010 H01T 108.3
C01H C010 H01S 109.8
C01H C010 H01T 109.8
C00X C010 H01S 109.8
C00X C010 H01T 109.8
C00X C010 C01H 109.2(3)
H02T C024 H02U 108.1
C022 C024 H02T 109.6
C022 C024 H02U 109.6
C01L C024 H02T 109.6
C01L C024 H02U 109.6
C01L C024 C022 110.2(4)
H02V C021 H02W 109.0
C01V C021 H02V 111.0
C01V C021 H02W 111.0
C01V C021 C026 103.6(4)
C01V C021 C0 127.1(6)
C026 C021 H02V 111.0
C026 C021 H02W 111.0
C024 C022 H02X 109.5
C024 C022 H02Y 109.5
H02X C022 H02Y 108.0
C02C C022 C024 110.9(6)
C02C C022 H02X 109.5
C02C C022 H02Y 109.5
C00V C015 H015 119.5
C00Y C015 H015 119.5
C00Y C015 C00V 121.0(3)
H02A C023 H02B 107.9
C02A C023 H02A 109.3
C02A C023 H02B 109.3
C01J C023 H02A 109.3
C01J C023 H02B 109.3
C01J C023 C02A 111.7(4)
C019 C014 H014 119.3
C019 C014 C00P 121.4(3)
C00P C014 H014 119.3
C029 C025 H02Z 109.0
C029 C025 H 109.0
C029 C025 C01U 113.0(5)
H02Z C025 H 107.8
C01U C025 H02Z 109.0
C01U C025 H 109.0
O00J C017 C011 120.7(4)
O00J C017 C00V 121.9(3)
C00V C017 C011 117.4(3)
O00H C018 C01B 121.8(3)
O00H C018 C00U 121.3(3)
C01B C018 C00U 116.9(3)
C01B C011 C017 121.1(3)
C01T C011 C017 119.2(4)
C01T C011 C01B 119.7(4)
C014 C019 H019 119.5
C014 C019 C00Q 121.0(3)
C00Q C019 H019 119.5
H02C C020 H02D 109.5
H02C C020 H02E 109.5
H02D C020 H02E 109.5
C01P C020 H02C 109.5
C01P C020 H02D 109.5
C01P C020 H02E 109.5
C01R C013 C01A 118.5(4)
C01C C013 C01A 119.2(4)
C01C C013 C01R 122.3(4)
N00D C016 H01A 109.3
N00D C016 H01B 109.3
N00D C016 H01C 108.6
N00D C016 H01D 108.6
N00D C016 C1 111.5(4)
H01A C016 H01B 108.0
H01C C016 H01D 107.6
C1 C016 H01A 109.3
C1 C016 H01B 109.3
C1A C016 N00D 114.6(5)
C1A C016 H01C 108.6
C1A C016 H01D 108.6
C01Q C01A C013 118.0(4)
C012 C01A C013 119.3(4)
C012 C01A C01Q 122.8(4)
C023 C02A H02F 109.5
C023 C02A H02G 109.5
C023 C02A H02H 109.5
H02F C02A H02G 109.5
H02F C02A H02H 109.5
H02G C02A H02H 109.5
C011 C01B C018 121.6(3)
C011 C01B C01M 119.2(4)
C01M C01B C018 119.1(4)
C022 C02C H02 109.5
C022 C02C HA 109.5
C022 C02C HB 109.5
H02 C02C HA 109.5
H02 C02C HB 109.5
HA C02C HB 109.5
N00D C01E H01E 108.4
N00D C01E H01F 108.4
H01E C01E H01F 107.5
C01I C01E N00D 115.4(3)
C01I C01E H01E 108.4
C01I C01E H01F 108.4
N00D C01F H01G 108.9
N00D C01F H01H 108.9
N00D C01F H01I 108.2
N00D C01F H01J 108.2
N00D C01F C01S 113.4(4)
N00D C01F C0AA 116.2(9)
H01G C01F H01H 107.7
H01I C01F H01J 107.4
C01S C01F H01G 108.9
C01S C01F H01H 108.9
C0AA C01F H01I 108.2
C0AA C01F H01J 108.2
C010 C01H H01U 109.2
C010 C01H H01V 109.2
C010 C01H C01W 112.1(3)
H01U C01H H01V 107.9
C01W C01H H01U 109.2
C01W C01H H01V 109.2
C01E C01I H01K 109.9
C01E C01I H01L 109.9
C01E C01I C01P 108.8(3)
H01K C01I H01L 108.3
C01P C01I H01K 109.9
C01P C01I H01L 109.9
C023 C01J H01M 109.8
C023 C01J H01N 109.8
H01M C01J H01N 108.2
C00Z C01J C023 109.5(3)
C00Z C01J H01M 109.8
C00Z C01J H01N 109.8
N00G C01K H1BA 109.3
N00G C01K HC 109.3
N00G C01K S2A 111.4(2)
H1BA C01K HC 108.0
S2A C01K H1BA 109.3
S2A C01K HC 109.3
N00K C01L H01W 108.4
N00K C01L H01X 108.4
C024 C01L N00K 115.4(3)
C024 C01L H01W 108.4
C024 C01L H01X 108.4
H01W C01L H01X 107.5
O005 C00L N11 124.5(3)
O005 C00L N10 122.3(3)
N10 C00L N11 113.2(3)
O009 C00M N9 124.2(3)
O009 C00M N00G 122.3(3)
N00G C00M N9 113.5(3)
C01B C01M H2BA 120.2
C01O C01M C01B 119.7(5)
C01O C01M H2BA 120.2
N00K C01N H01Y 108.2
N00K C01N HD 108.2
H01Y C01N HD 107.4
C01U C01N N00K 116.3(3)
C01U C01N H01Y 108.2
C01U C01N HD 108.2
C00R C00N C00Q 120.4(3)
C00R C00N C01C 121.3(3)
C01C C00N C00Q 118.3(3)
C01M C01O H3BA 119.9
C01X C01O C01M 120.1(4)
C01X C01O H3BA 119.9
N9 C00O C00S 123.5(3)
N9 C00O C00Y 117.1(3)
C00S C00O C00Y 119.4(3)
N11 C00P C014 115.3(3)
C00R C00P N11 125.6(3)
C00R C00P C014 119.1(3)
C020 C01P H01O 109.0
C020 C01P H01P 109.0
C01I C01P C020 112.8(3)
C01I C01P H01O 109.0
C01I C01P H01P 109.0
H01O C01P H01P 107.8
C01A C01Q H6AA 119.5
C01Z C01Q C01A 121.0(4)
C01Z C01Q H6AA 119.5
C019 C00Q C00N 117.2(3)
C012 C00Q C019 122.6(3)
C012 C00Q C00N 120.1(3)
C00N C00R H00R 119.6
C00P C00R C00N 120.8(3)
C00P C00R H00R 119.6
C013 C01R H7AA 119.3
C01Y C01R C013 121.3(4)
C01Y C01R H7AA 119.3
C00O C00S H00S 120.4
C00U C00S C00O 119.1(3)
C00U C00S H00S 120.4
S3 C00T H00E 109.1
S3 C00T H00F 109.1
N10 C00T S3 112.3(2)
N10 C00T H00E 109.1
N10 C00T H00F 109.1
H00E C00T H00F 107.9
C011 C01T H4BA 120.1
C01X C01T C011 119.9(5)
C01X C01T H4BA 120.1
C025 C01U H01Z 109.7
C025 C01U HE 109.7
C01N C01U C025 109.7(5)
C01N C01U H01Z 109.7
C01N C01U HE 109.7
H01Z C01U HE 108.2
C00S C00U C018 117.1(3)
C00S C00U C00V 121.7(3)
C00V C00U C018 121.2(3)
N00K C01V H01 108.4
N00K C01V HF 108.4
C021 C01V N00K 115.7(3)
C021 C01V H01 108.4
C021 C01V HF 108.4
H01 C01V HF 107.4
C015 C00V C017 120.2(3)
C00U C00V C015 118.2(3)
C00U C00V C017 121.6(3)
C01H C01W H4AA 109.5
C01H C01W HG 109.5
C01H C01W HH 109.5
H4AA C01W HG 109.5
H4AA C01W HH 109.5
HG C01W HH 109.5
C01O C01X C01T 121.3(5)
C01O C01X H5BA 119.3
C01T C01X H5BA 119.3
N00K C00X H00C 108.5
N00K C00X H00D 108.5
C010 C00X N00K 115.1(3)
C010 C00X H00C 108.5
C010 C00X H00D 108.5
H00C C00X H00D 107.5
C01R C01Y H8AA 119.7
C01R C01Y C01Z 120.5(5)
C01Z C01Y H8AA 119.7
C015 C00Y C00O 120.7(3)
C015 C00Y H00Y 119.6
C00O C00Y H00Y 119.6
N00D C00Z C01J 114.1(3)
N00D C00Z H00A 108.7
N00D C00Z H00B 108.7
C01J C00Z H00A 108.7
C01J C00Z H00B 108.7
H00A C00Z H00B 107.6
C01Q C01Z C01Y 120.7(4)
C01Q C01Z H9AA 119.7
C01Y C01Z H9AA 119.7
C021 C026 H5AA 110.0
C021 C026 HI 110.0
H5AA C026 HI 108.4
C1AA C026 C021 108.5(5)
C1AA C026 H5AA 110.0
C1AA C026 HI 110.0
H2A C2 H2B 108.1
C1 C2 H2A 109.6
C1 C2 H2B 109.6
C3AA C2 H2A 109.6
C3AA C2 H2B 109.6
C3AA C2 C1 110.3(7)
C016 C1 C2 94.3(6)
C016 C1 H1A 112.9
C016 C1 H1B 112.9
C2 C1 H1A 112.9
C2 C1 H1B 112.9
H1A C1 H1B 110.3
C2 C3AA H3AA 109.5
C2 C3AA H3AB 109.5
C2 C3AA H3AC 109.5
H3AA C3AA H3AB 109.5
H3AA C3AA H3AC 109.5
H3AB C3AA H3AC 109.5
C026 C1AA H1AC 109.5
C026 C1AA H1AD 109.5
C026 C1AA H1AE 109.5
H1AC C1AA H1AD 109.5
H1AC C1AA H1AE 109.5
H1AD C1AA H1AE 109.5
H02I C02B H02J 107.9
C02F C02B H02I 109.1
C02F C02B H02J 109.1
C02F C02B C01S 112.4(6)
C01S C02B H02I 109.1
C01S C02B H02J 109.1
C02B C02F H02K 109.5
C02B C02F H02L 109.5
C02B C02F H02M 109.5
H02K C02F H02L 109.5
H02K C02F H02M 109.5
H02L C02F H02M 109.5
C01F C01S H01Q 109.3
C01F C01S H01R 109.3
C02B C01S C01F 111.4(6)
C02B C01S H01Q 109.3
C02B C01S H01R 109.3
H01Q C01S H01R 108.0
O0AA S2A C01K 105.02(17)
O0AA S2A O1AA 114.2(2)
O0AA S2A O00D 113.4(2)
O1AA S2A C01K 106.41(19)
O1AA S2A O00D 111.45(17)
O00D S2A C01K 105.50(18)
C021 C0 H0A 110.6
C021 C0 H0B 110.6
H0A C0 H0B 108.7
C1AB C0 C021 105.6(12)
C1AB C0 H0A 110.6
C1AB C0 H0B 110.6
C01A C012 C00Q 121.6(3)
C01A C012 H012 119.2
C00Q C012 H012 119.2
O24 C012 C01A 113.9(10)
O24 C012 C00Q 124.5(10)
H2AA C2A H2AB 111.1
C1A C2A H2AA 113.9
C1A C2A H2AB 113.9
C3AB C2A H2AA 113.9
C3AB C2A H2AB 113.9
C3AB C2A C1A 88.4(8)
C016 C1A C2A 117.6(8)
C016 C1A H1AA 107.9
C016 C1A H1AB 107.9
C2A C1A H1AA 107.9
C2A C1A H1AB 107.9
H1AA C1A H1AB 107.2
H2AC C2AA H2AD 108.0
C0AA C2AA H2AC 109.4
C0AA C2AA H2AD 109.4
C0AA C2AA C02G 111.3(13)
C02G C2AA H2AC 109.4
C02G C2AA H2AD 109.4
C01F C0AA H0AA 109.7
C01F C0AA H0AB 109.7
C2AA C0AA C01F 109.8(16)
C2AA C0AA H0AA 109.7
C2AA C0AA H0AB 109.7
H0AA C0AA H0AB 108.2
C2A C3AB H3AD 109.5
C2A C3AB H3AE 109.5
C2A C3AB H3AF 109.5
H3AD C3AB H3AE 109.5
H3AD C3AB H3AF 109.5
H3AE C3AB H3AF 109.5
C0 C1AB H1AF 109.5
C0 C1AB H1AG 109.5
C0 C1AB H1AH 109.5
H1AF C1AB H1AG 109.5
H1AF C1AB H1AH 109.5
H1AG C1AB H1AH 109.5
C013 C01C C00N 121.5(3)
C013 C01C H0BA 119.2
C00N C01C H0BA 119.2
O3AA C01C C013 121.3(10)
O3AA C01C C00N 116.2(10)
C2AA C02G H02N 109.5
C2AA C02G H02O 109.5
C2AA C02G H02P 109.5
H02N C02G H02O 109.5
H02N C02G H02P 109.5
H02O C02G H02P 109.5
O3 S1 C4 107.9(4)
O3 S1 C5 106.1(4)
C4 S1 C5 95.6(5)
S1 C4 H4A 109.5
S1 C4 H4B 109.5
S1 C4 H4C 109.5
H4A C4 H4B 109.5
H4A C4 H4C 109.5
H4B C4 H4C 109.5
S1 C5 H5A 109.5
S1 C5 H5B 109.5
S1 C5 H5C 109.5
H5A C5 H5B 109.5
H5A C5 H5C 109.5
H5B C5 H5C 109.5
H5AB C5A H5AC 109.5
H5AB C5A H5AD 109.5
H5AC C5A H5AD 109.5
S1A C5A H5AB 109.5
S1A C5A H5AC 109.5
S1A C5A H5AD 109.5
H4AB C4A H4AC 109.5
H4AB C4A H4AD 109.5
H4AC C4A H4AD 109.5
S1A C4A H4AB 109.5
S1A C4A H4AC 109.5
S1A C4A H4AD 109.5
C5A S1A C4A 92.5(5)
O3A S1A C5A 105.6(5)
O3A S1A C4A 107.6(4)
H4AE C4AA H4AF 109.5
H4AE C4AA H4AG 109.5
H4AF C4AA H4AG 109.5
S0AA C4AA H4AE 109.5
S0AA C4AA H4AF 109.5
S0AA C4AA H4AG 109.5
C4AA S0AA C5AA 119.6(17)
O2AA S0AA C4AA 133.9(16)
O2AA S0AA C5AA 90.3(17)
S0AA C5AA H5AE 109.5
S0AA C5AA H5AF 109.5
S0AA C5AA H5AG 109.5
H5AE C5AA H5AF 109.5
H5AE C5AA H5AG 109.5
H5AF C5AA H5AG 109.5

loop_
_geom_bond_atom_site_label_1
_geom_bond_atom_site_label_2
_geom_bond_distance
S3 O007 1.457(3)
S3 O003 1.463(2)
S3 O004 1.450(2)
S3 C00T 1.803(3)
O005 C00L 1.221(4)
O11 H11A 0.8500
O11 H11B 0.8504
O1 H1C 0.8499
O1 H1D 0.8493
O009 C00M 1.223(4)
O00H C018 1.229(4)
O00J C017 1.228(4)
N9 H9 0.8600
N9 C00M 1.377(4)
N9 C00O 1.390(5)
N11 H11 0.8600
N11 C00L 1.378(4)
N11 C00P 1.394(5)
N10 H10 0.8600
N10 C00L 1.367(5)
N10 C00T 1.432(5)
N00D C016 1.527(4)
N00D C01E 1.523(4)
N00D C01F 1.514(4)
N00D C00Z 1.518(4)
N00G H00G 0.8600
N00G C01K 1.432(4)
N00G C00M 1.357(5)
N00K C01L 1.527(4)
N00K C01N 1.527(5)
N00K C01V 1.495(5)
N00K C00X 1.518(4)
C029 H02Q 0.9600
C029 H02R 0.9600
C029 H02S 0.9600
C029 C025 1.523(11)
C010 H01S 0.9700
C010 H01T 0.9700
C010 C01H 1.524(5)
C010 C00X 1.511(5)
C024 H02T 0.9700
C024 H02U 0.9700
C024 C022 1.532(6)
C024 C01L 1.525(6)
C021 H02V 0.9700
C021 H02W 0.9700
C021 C01V 1.493(8)
C021 C026 1.535(7)
C021 C0 1.627(16)
C022 H02X 0.9700
C022 H02Y 0.9700
C022 C02C 1.452(11)
C015 H015 0.9300
C015 C00V 1.400(5)
C015 C00Y 1.365(5)
C023 H02A 0.9700
C023 H02B 0.9700
C023 C02A 1.534(7)
C023 C01J 1.525(6)
C014 H014 0.9300
C014 C019 1.355(6)
C014 C00P 1.437(5)
C025 H02Z 0.9700
C025 H 0.9700
C025 C01U 1.531(6)
C017 C011 1.497(5)
C017 C00V 1.463(5)
C018 C01B 1.476(6)
C018 C00U 1.498(5)
C011 C01B 1.391(6)
C011 C01T 1.389(6)
C019 H019 0.9300
C019 C00Q 1.425(5)
C020 H02C 0.9600
C020 H02D 0.9600
C020 H02E 0.9600
C020 C01P 1.527(6)
C013 C01A 1.445(6)
C013 C01R 1.414(6)
C013 C01C 1.408(6)
C016 H01A 0.9700
C016 H01B 0.9700
C016 H01C 0.9700
C016 H01D 0.9700
C016 C1 1.574(10)
C016 C1A 1.488(11)
C01A C01Q 1.433(6)
C01A C012 1.391(6)
C02A H02F 0.9600
C02A H02G 0.9600
C02A H02H 0.9600
C01B C01M 1.413(5)
C02C H02 0.9600
C02C HA 0.9600
C02C HB 0.9600
C01E H01E 0.9700
C01E H01F 0.9700
C01E C01I 1.509(5)
C01F H01G 0.9700
C01F H01H 0.9700
C01F H01I 0.9700
C01F H01J 0.9700
C01F C01S 1.517(9)
C01F C0AA 1.59(2)
C01H H01U 0.9700
C01H H01V 0.9700
C01H C01W 1.526(5)
C01I H01K 0.9700
C01I H01L 0.9700
C01I C01P 1.516(5)
C01J H01M 0.9700
C01J H01N 0.9700
C01J C00Z 1.521(5)
C01K H1BA 0.9700
C01K HC 0.9700
C01K S2A 1.803(3)
C01L H01W 0.9700
C01L H01X 0.9700
C01M H2BA 0.9300
C01M C01O 1.381(8)
C01N H01Y 0.9700
C01N HD 0.9700
C01N C01U 1.511(7)
C00N C00Q 1.440(5)
C00N C00R 1.410(5)
C00N C01C 1.412(5)
C01O H3BA 0.9300
C01O C01X 1.359(8)
C00O C00S 1.400(5)
C00O C00Y 1.401(5)
C00P C00R 1.363(5)
C01P H01O 0.9700
C01P H01P 0.9700
C01Q H6AA 0.9300
C01Q C01Z 1.351(7)
C00Q C012 1.401(6)
C00R H00R 0.9300
C01R H7AA 0.9300
C01R C01Y 1.357(7)
C00S H00S 0.9300
C00S C00U 1.386(5)
C00T H00E 0.9700
C00T H00F 0.9700
C01T H4BA 0.9300
C01T C01X 1.378(7)
C01U H01Z 0.9700
C01U HE 0.9700
C00U C00V 1.396(5)
C01V H01 0.9700
C01V HF 0.9700
C01W H4AA 0.9600
C01W HG 0.9600
C01W HH 0.9600
C01X H5BA 0.9300
C00X H00C 0.9700
C00X H00D 0.9700
C01Y H8AA 0.9300
C01Y C01Z 1.413(8)
C00Y H00Y 0.9300
C00Z H00A 0.9700
C00Z H00B 0.9700
C01Z H9AA 0.9300
C026 H5AA 0.9700
C026 HI 0.9700
C026 C1AA 1.519(8)
C2 H2A 0.9700
C2 H2B 0.9700
C2 C1 1.751(13)
C2 C3AA 1.531(13)
C1 H1A 0.9700
C1 H1B 0.9700
C3AA H3AA 0.9600
C3AA H3AB 0.9600
C3AA H3AC 0.9600
C1AA H1AC 0.9600
C1AA H1AD 0.9600
C1AA H1AE 0.9600
C02B H02I 0.9700
C02B H02J 0.9700
C02B C02F 1.503(10)
C02B C01S 1.517(10)
C02F H02K 0.9600
C02F H02L 0.9600
C02F H02M 0.9600
C01S H01Q 0.9700
C01S H01R 0.9700
S2A O0AA 1.454(3)
S2A O1AA 1.455(3)
S2A O00D 1.463(4)
C0 H0A 0.9700
C0 H0B 0.9700
C0 C1AB 1.45(2)
C012 H012 0.9300
C012 O24 1.228(4)
C2A H2AA 0.9700
C2A H2AB 0.9700
C2A C1A 1.537(14)
C2A C3AB 1.496(13)
C1A H1AA 0.9700
C1A H1AB 0.9700
C2AA H2AC 0.9700
C2AA H2AD 0.9700
C2AA C0AA 1.50(3)
C2AA C02G 1.54(3)
C0AA H0AA 0.9700
C0AA H0AB 0.9700
C3AB H3AD 0.9600
C3AB H3AE 0.9600
C3AB H3AF 0.9600
C1AB H1AF 0.9600
C1AB H1AG 0.9600
C1AB H1AH 0.9600
C01C H0BA 0.9300
C01C O3AA 1.230(4)
C02G H02N 0.9600
C02G H02O 0.9600
C02G H02P 0.9600
S1 O3 1.507(5)
S1 C4 1.772(5)
S1 C5 1.772(5)
C4 H4A 0.9600
C4 H4B 0.9600
C4 H4C 0.9600
C5 H5A 0.9600
C5 H5B 0.9600
C5 H5C 0.9600
C5A H5AB 0.9600
C5A H5AC 0.9600
C5A H5AD 0.9600
C5A S1A 1.772(5)
C4A H4AB 0.9600
C4A H4AC 0.9600
C4A H4AD 0.9600
C4A S1A 1.772(5)
S1A O3A 1.507(5)
C4AA H4AE 0.9600
C4AA H4AF 0.9600
C4AA H4AG 0.9600
C4AA S0AA 1.772(5)
S0AA O2AA 1.507(5)
S0AA C5AA 1.772(5)
C5AA H5AE 0.9600
C5AA H5AF 0.9600
C5AA H5AG 0.9600

loop_
_exptl_oxdiff_crystal_face_indexfrac_h
_exptl_oxdiff_crystal_face_indexfrac_k
_exptl_oxdiff_crystal_face_indexfrac_l
_exptl_oxdiff_crystal_face_x
_exptl_oxdiff_crystal_face_y
_exptl_oxdiff_crystal_face_z
4.9946 -1.9981 1.0138 0.0490 -0.0954 -0.6681
-4.9946 1.9981 -1.0138 -0.0490 0.0954 0.6681
0.0027 -1.0008 0.9997 -0.0767 0.1067 -0.0397
-0.0027 1.0008 -0.9997 0.0767 -0.1067 0.0397
1.0074 -0.0002 4.9992 -0.2661 -0.1496 -0.1597
-1.0074 0.0002 -4.9992 0.2661 0.1496 0.1597
